data_7101911
loop_
_publ_author_name
'Pi, Chengfu'
'Zhu, Zhenyu'
'Weng, Linhong'
'Chen, Zhenxia'
'Zhou, Xigeng'

_publ_section_title
;
 Synthesis and structural characterization of lanthanide complexes with
 the di- or tri-anionic diguanidinate ligand: new insight into the
 flexibility and distinct reactivity of the linked diguanidinate
 ligand.
;
_journal_issue 21
_journal_name_full 'Chemical communications (Cambridge, England)'
_journal_page_first 2190
_journal_page_last 2192
_journal_paper_doi 10.1039/b618151a
_journal_year 2007
_chemical_formula_sum 'C33 H41 N3 O2 Yb2'
_chemical_formula_weight 857.77
_chemical_name_systematic
;
?
;
_space_group_IT_number 14
_symmetry_cell_setting monoclinic
_symmetry_space_group_name_Hall '-P 2ybc'
_symmetry_space_group_name_H-M 'P 1 21/c 1'
_atom_sites_solution_hydrogens geom
_atom_sites_solution_primary direct
_atom_sites_solution_secondary difmap
_audit_creation_method SHELXL-97
_cell_angle_alpha 90.00
_cell_angle_beta 100.134(4)
_cell_angle_gamma 90.00
_cell_formula_units_Z 4
_cell_length_a 15.286(5)
_cell_length_b 13.357(4)
_cell_length_c 15.847(5)
_cell_measurement_reflns_used 940
_cell_measurement_temperature 293(2)
_cell_measurement_theta_max 24.892
_cell_measurement_theta_min 3.107
_cell_volume 3185.2(16)
_computing_cell_refinement 'Bruker SMART'
_computing_data_collection 'Bruker SMART'
_computing_data_reduction 'Bruker SHELXTL'
_computing_molecular_graphics 'Bruker SHELXTL'
_computing_publication_material 'Bruker SHELXTL'
_computing_structure_refinement 'SHELXL-97 (Sheldrick, 1997)'
_computing_structure_solution 'SHELXS-97 (Sheldrick, 1990)'
_diffrn_ambient_temperature 293(2)
_diffrn_measured_fraction_theta_full 0.998
_diffrn_measured_fraction_theta_max 0.998
_diffrn_measurement_device_type 'CCD area detector'
_diffrn_measurement_method 'phi and omega scans'
_diffrn_radiation_monochromator graphite
_diffrn_radiation_source 'fine-focus sealed tube'
_diffrn_radiation_type MoK\a
_diffrn_radiation_wavelength 0.71073
_diffrn_reflns_av_R_equivalents 0.0710
_diffrn_reflns_av_sigmaI/netI 0.0825
_diffrn_reflns_limit_h_max 18
_diffrn_reflns_limit_h_min -13
_diffrn_reflns_limit_k_max 15
_diffrn_reflns_limit_k_min -15
_diffrn_reflns_limit_l_max 18
_diffrn_reflns_limit_l_min -18
_diffrn_reflns_number 13125
_diffrn_reflns_theta_full 25.01
_diffrn_reflns_theta_max 25.01
_diffrn_reflns_theta_min 1.35
_diffrn_standards_decay_% 11.31
_exptl_absorpt_coefficient_mu 5.868
_exptl_absorpt_correction_T_max 0.4731
_exptl_absorpt_correction_T_min 0.3865
_exptl_absorpt_correction_type none
_exptl_crystal_density_diffrn 1.789
_exptl_crystal_density_method 'not measured'
_exptl_crystal_F_000 1664
_exptl_crystal_size_max 0.20
_exptl_crystal_size_mid 0.15
_exptl_crystal_size_min 0.15
_refine_diff_density_max 1.355
_refine_diff_density_min -0.931
_refine_diff_density_rms 0.132
_refine_ls_extinction_method none
_refine_ls_goodness_of_fit_ref 0.889
_refine_ls_hydrogen_treatment constr
_refine_ls_matrix_type full
_refine_ls_number_parameters 361
_refine_ls_number_reflns 5604
_refine_ls_number_restraints 0
_refine_ls_restrained_S_all 0.889
_refine_ls_R_factor_all 0.0599
_refine_ls_R_factor_gt 0.0374
_refine_ls_shift/su_max 0.001
_refine_ls_shift/su_mean 0.000
_refine_ls_structure_factor_coef Fsqd
_refine_ls_weighting_details 'calc w=1/[\s^2^(Fo^2^)+(0.0253P)^2^+0.0000P] where P=(Fo^2^+2Fc^2^)/3'
_refine_ls_weighting_scheme calc
_refine_ls_wR_factor_gt 0.0732
_refine_ls_wR_factor_ref 0.0797
_reflns_number_gt 3905
_reflns_number_total 5604
_reflns_threshold_expression >2sigma(I)
_cod_data_source_file b618151a.txt
_cod_data_source_block f60427a
_cod_depositor_comments
;
The following automatic conversions were performed:
'_symmetry_cell_setting' value 'Monoclinic' changed to 'monoclinic'
according to '/home/saulius/struct/CIF-dictionaries/cif_core.dic'
dictionary named 'cif_core.dic' version 2.4.1 from 2010-06-29.

Automatic conversion script
Id: cif_fix_enum 1527 2010-12-29 10:47:43Z saulius 
;
_cod_original_sg_symbol_H-M P2(1)/c
_cod_database_code 7101911

loop_
_symmetry_equiv_pos_as_xyz
'x, y, z'
'-x, y+1/2, -z+1/2'
'-x, -y, -z'
'x, -y-1/2, z-1/2'

loop_
_atom_site_label
_atom_site_type_symbol
_atom_site_fract_x
_atom_site_fract_y
_atom_site_fract_z
_atom_site_U_iso_or_equiv
_atom_site_adp_type
_atom_site_occupancy
_atom_site_symmetry_multiplicity
_atom_site_calc_flag
_atom_site_refinement_flags
Yb1 Yb 0.67461(2) -0.13837(2) 0.928070(18) 0.03834(10) Uani 1 1 d .
Yb2 Yb 0.86726(2) 0.15461(2) 0.73226(2) 0.04810(12) Uani 1 1 d .
N1 N 0.5338(4) -0.1066(4) 0.8560(4) 0.0494(16) Uani 1 1 d .
H1 H 0.4837 -0.1352 0.8576 0.059 Uiso 1 1 calc R
N2 N 0.7694(4) 0.0675(4) 0.7873(4) 0.0498(16) Uani 1 1 d .
H2 H 0.7952 0.0271 0.8260 0.060 Uiso 1 1 calc R
N3 N 0.6449(4) -0.0164(4) 0.8162(3) 0.0382(14) Uani 1 1 d .
O1 O 0.5868(4) -0.2583(3) 0.9958(3) 0.0574(15) Uani 1 1 d .
O2 O 0.8042(4) 0.2982(3) 0.7699(3) 0.0549(15) Uani 1 1 d .
C1 C 0.7667(13) -0.0864(11) 1.0769(9) 0.116(7) Uani 1 1 d .
H1A H 0.8077 -0.1331 1.1033 0.140 Uiso 1 1 calc R
C2 C 0.6827(14) -0.0806(10) 1.0867(6) 0.103(5) Uani 1 1 d .
H2A H 0.6544 -0.1225 1.1203 0.123 Uiso 1 1 calc R
C3 C 0.6467(8) -0.0054(12) 1.0407(9) 0.093(4) Uani 1 1 d .
H3 H 0.5878 0.0148 1.0364 0.111 Uiso 1 1 calc R
C4 C 0.7054(15) 0.0378(7) 1.0011(7) 0.100(5) Uani 1 1 d .
H4 H 0.6955 0.0934 0.9654 0.120 Uiso 1 1 calc R
C5 C 0.7836(11) -0.0134(15) 1.0218(11) 0.123(6) Uani 1 1 d .
H5 H 0.8367 -0.0012 1.0026 0.148 Uiso 1 1 calc R
C6 C 0.7083(8) -0.2652(7) 0.8118(6) 0.081(3) Uani 1 1 d .
H6 H 0.6613 -0.2746 0.7666 0.097 Uiso 1 1 calc R
C7 C 0.7222(9) -0.3183(6) 0.8855(8) 0.089(3) Uani 1 1 d .
H7 H 0.6876 -0.3712 0.8992 0.107 Uiso 1 1 calc R
C8 C 0.7969(9) -0.2796(9) 0.9367(6) 0.095(4) Uani 1 1 d .
H8 H 0.8212 -0.3012 0.9917 0.114 Uiso 1 1 calc R
C9 C 0.8295(7) -0.2033(8) 0.8922(8) 0.087(3) Uani 1 1 d .
H9 H 0.8795 -0.1645 0.9117 0.104 Uiso 1 1 calc R
C10 C 0.7747(8) -0.1949(7) 0.8141(7) 0.075(3) Uani 1 1 d .
H10 H 0.7811 -0.1501 0.7707 0.090 Uiso 1 1 calc R
C11 C 0.9649(8) 0.1352(19) 0.8855(7) 0.101(4) Uani 1 1 d .
H11 H 0.9360 0.1327 0.9324 0.121 Uiso 1 1 calc R
C12 C 0.9831(10) 0.0572(15) 0.8410(16) 0.122(6) Uani 1 1 d .
H12 H 0.9692 -0.0088 0.8519 0.146 Uiso 1 1 calc R
C13 C 1.0255(14) 0.088(2) 0.7766(15) 0.180(13) Uani 1 1 d .
H13 H 1.0448 0.0474 0.7356 0.217 Uiso 1 1 calc R
C14 C 1.0335(11) 0.186(3) 0.7843(16) 0.173(13) Uani 1 1 d .
H14 H 1.0608 0.2281 0.7498 0.208 Uiso 1 1 calc R
C15 C 0.9936(14) 0.2168(13) 0.8538(16) 0.157(9) Uani 1 1 d .
H15 H 0.9887 0.2819 0.8732 0.189 Uiso 1 1 calc R
C16 C 0.8654(10) 0.0651(9) 0.5864(6) 0.092(4) Uani 1 1 d .
H16 H 0.8847 -0.0011 0.5896 0.111 Uiso 1 1 calc R
C17 C 0.7777(8) 0.0981(9) 0.5850(5) 0.085(3) Uani 1 1 d .
H17 H 0.7279 0.0586 0.5867 0.102 Uiso 1 1 calc R
C18 C 0.7808(8) 0.2016(8) 0.5806(5) 0.076(3) Uani 1 1 d .
H18 H 0.7327 0.2447 0.5790 0.091 Uiso 1 1 calc R
C19 C 0.8650(9) 0.2295(8) 0.5789(6) 0.081(3) Uani 1 1 d .
H19 H 0.8844 0.2951 0.5758 0.098 Uiso 1 1 calc R
C20 C 0.9171(8) 0.1476(11) 0.5824(6) 0.098(4) Uani 1 1 d .
H20 H 0.9779 0.1474 0.5820 0.118 Uiso 1 1 calc R
C21 C 0.5559(5) -0.0276(5) 0.8099(4) 0.0441(18) Uani 1 1 d .
C22 C 0.4961(5) 0.0406(5) 0.7620(4) 0.052(2) Uani 1 1 d .
H22 H 0.4348 0.0346 0.7577 0.062 Uiso 1 1 calc R
C23 C 0.5343(6) 0.1168(6) 0.7223(5) 0.061(2) Uani 1 1 d .
H23 H 0.4970 0.1631 0.6900 0.073 Uiso 1 1 calc R
C24 C 0.6225(6) 0.1275(5) 0.7277(5) 0.059(2) Uani 1 1 d .
H24 H 0.6455 0.1793 0.6989 0.071 Uiso 1 1 calc R
C25 C 0.6794(5) 0.0590(5) 0.7776(4) 0.0457(19) Uani 1 1 d .
C26 C 0.6202(10) -0.3383(8) 1.0533(8) 0.128(5) Uani 1 1 d .
H26A H 0.6714 -0.3157 1.0940 0.153 Uiso 1 1 calc R
H26B H 0.6382 -0.3944 1.0215 0.153 Uiso 1 1 calc R
C27 C 0.5492(11) -0.3684(12) 1.0981(9) 0.167(7) Uani 1 1 d .
H27A H 0.5409 -0.4403 1.0940 0.200 Uiso 1 1 calc R
H27B H 0.5644 -0.3506 1.1582 0.200 Uiso 1 1 calc R
C28 C 0.4718(11) -0.3204(12) 1.0614(10) 0.189(8) Uani 1 1 d .
H28A H 0.4447 -0.2879 1.1051 0.227 Uiso 1 1 calc R
H28B H 0.4298 -0.3680 1.0310 0.227 Uiso 1 1 calc R
C29 C 0.4965(7) -0.2472(8) 1.0026(6) 0.084(3) Uani 1 1 d .
H29A H 0.4596 -0.2556 0.9466 0.101 Uiso 1 1 calc R
H29B H 0.4865 -0.1803 1.0230 0.101 Uiso 1 1 calc R
C30 C 0.7691(8) 0.3081(6) 0.8491(5) 0.083(3) Uani 1 1 d .
H30A H 0.8157 0.2972 0.8983 0.100 Uiso 1 1 calc R
H30B H 0.7222 0.2596 0.8508 0.100 Uiso 1 1 calc R
C31 C 0.7341(8) 0.4099(7) 0.8502(6) 0.094(4) Uani 1 1 d .
H31A H 0.6712 0.4115 0.8266 0.113 Uiso 1 1 calc R
H31B H 0.7431 0.4360 0.9082 0.113 Uiso 1 1 calc R
C32 C 0.7843(8) 0.4672(7) 0.7975(7) 0.105(4) Uani 1 1 d .
H32A H 0.8392 0.4919 0.8312 0.126 Uiso 1 1 calc R
H32B H 0.7499 0.5236 0.7712 0.126 Uiso 1 1 calc R
C33 C 0.8026(8) 0.3959(6) 0.7318(6) 0.090(3) Uani 1 1 d .
H33A H 0.7565 0.3996 0.6813 0.108 Uiso 1 1 calc R
H33B H 0.8594 0.4107 0.7152 0.108 Uiso 1 1 calc R

loop_
_atom_site_aniso_label
_atom_site_aniso_U_11
_atom_site_aniso_U_22
_atom_site_aniso_U_33
_atom_site_aniso_U_23
_atom_site_aniso_U_13
_atom_site_aniso_U_12
Yb1 0.0389(2) 0.03669(15) 0.03844(18) -0.00270(14) 0.00412(14) 0.00387(15)
Yb2 0.0385(2) 0.0603(2) 0.0454(2) 0.00730(16) 0.00693(16) 0.00168(17)
N1 0.034(4) 0.047(3) 0.066(4) 0.001(3) 0.005(3) -0.008(3)
N2 0.027(4) 0.055(3) 0.065(4) 0.016(3) 0.000(3) 0.003(3)
N3 0.033(4) 0.042(3) 0.039(3) 0.005(3) 0.005(3) 0.003(3)
O1 0.058(4) 0.052(3) 0.062(3) 0.018(3) 0.010(3) 0.004(3)
O2 0.078(4) 0.052(3) 0.038(3) 0.007(2) 0.021(3) 0.006(3)
C1 0.114(13) 0.122(11) 0.083(9) -0.056(8) -0.065(9) 0.060(11)
C2 0.186(17) 0.080(8) 0.041(6) -0.013(6) 0.016(9) -0.038(10)
C3 0.059(8) 0.120(10) 0.093(9) -0.067(8) -0.004(7) 0.019(8)
C4 0.202(17) 0.039(5) 0.048(6) -0.012(4) -0.010(9) -0.009(8)
C5 0.102(12) 0.170(14) 0.116(12) -0.111(10) 0.066(10) -0.090(11)
C6 0.104(10) 0.066(6) 0.071(7) -0.024(5) 0.014(6) 0.010(6)
C7 0.129(12) 0.041(5) 0.111(9) -0.001(6) 0.056(8) 0.016(6)
C8 0.118(11) 0.098(8) 0.065(7) 0.002(6) 0.009(7) 0.063(8)
C9 0.055(7) 0.086(7) 0.124(10) -0.041(7) 0.025(7) 0.014(6)
C10 0.084(8) 0.068(6) 0.083(7) -0.006(5) 0.038(6) 0.030(6)
C11 0.048(7) 0.180(14) 0.069(7) 0.015(10) -0.005(5) 0.015(11)
C12 0.052(10) 0.119(11) 0.174(17) 0.061(13) -0.036(10) 0.008(9)
C13 0.076(16) 0.33(3) 0.122(16) -0.06(2) -0.023(11) 0.12(2)
C14 0.033(9) 0.34(4) 0.139(19) 0.13(2) -0.005(9) -0.032(16)
C15 0.106(16) 0.115(11) 0.20(2) 0.007(14) -0.108(14) -0.023(11)
C16 0.121(11) 0.089(7) 0.067(7) -0.017(6) 0.016(7) 0.040(8)
C17 0.102(10) 0.099(8) 0.053(6) -0.020(6) 0.011(6) -0.030(7)
C18 0.092(9) 0.101(8) 0.032(4) -0.002(5) 0.003(5) 0.021(7)
C19 0.095(10) 0.089(7) 0.060(6) 0.007(5) 0.016(6) 0.002(8)
C20 0.088(10) 0.158(12) 0.055(6) -0.003(8) 0.029(6) 0.017(10)
C21 0.037(5) 0.047(4) 0.048(4) -0.003(4) 0.007(4) 0.000(4)
C22 0.029(5) 0.067(5) 0.055(5) 0.007(4) -0.003(4) 0.001(4)
C23 0.043(6) 0.066(5) 0.071(6) 0.023(4) 0.001(4) 0.010(5)
C24 0.043(6) 0.058(4) 0.076(6) 0.028(4) 0.009(4) 0.008(4)
C25 0.036(5) 0.051(4) 0.049(4) 0.006(4) 0.005(4) 0.003(4)
C26 0.169(15) 0.098(7) 0.108(9) 0.060(7) 0.002(9) 0.022(9)
C27 0.135(15) 0.220(16) 0.151(13) 0.119(12) 0.040(11) -0.030(12)
C28 0.130(15) 0.255(17) 0.187(15) 0.164(14) 0.037(12) -0.009(14)
C29 0.053(7) 0.119(8) 0.086(7) 0.027(6) 0.026(5) 0.004(6)
C30 0.133(10) 0.066(5) 0.059(6) 0.005(5) 0.039(6) 0.007(6)
C31 0.133(11) 0.087(7) 0.076(7) 0.023(6) 0.057(7) 0.031(7)
C32 0.159(12) 0.061(6) 0.113(8) -0.013(6) 0.073(8) 0.001(7)
C33 0.148(11) 0.055(5) 0.079(7) 0.015(5) 0.053(7) -0.013(6)

loop_
_atom_type_symbol
_atom_type_description
_atom_type_scat_dispersion_real
_atom_type_scat_dispersion_imag
_atom_type_scat_source
C C 0.0033 0.0016 'International Tables Vol C Tables 4.2.6.8 and 6.1.1.4'
H H 0.0000 0.0000 'International Tables Vol C Tables 4.2.6.8 and 6.1.1.4'
N N 0.0061 0.0033 'International Tables Vol C Tables 4.2.6.8 and 6.1.1.4'
O O 0.0106 0.0060 'International Tables Vol C Tables 4.2.6.8 and 6.1.1.4'
Yb Yb -0.3850 5.5486 'International Tables Vol C Tables 4.2.6.8 and 6.1.1.4'

loop_
_geom_angle_atom_site_label_1
_geom_angle_atom_site_label_2
_geom_angle_atom_site_label_3
_geom_angle
N1 Yb1 N3 57.7(2)
N1 Yb1 O1 78.52(19)
N3 Yb1 O1 136.18(19)
N1 Yb1 C3 87.8(3)
N3 Yb1 C3 90.6(5)
O1 Yb1 C3 88.7(5)
N1 Yb1 C2 107.8(5)
N3 Yb1 C2 118.9(4)
O1 Yb1 C2 73.1(3)
C3 Yb1 C2 29.0(3)
N1 Yb1 C1 135.1(4)
N3 Yb1 C1 119.3(4)
O1 Yb1 C1 91.6(6)
C3 Yb1 C1 47.9(3)
C2 Yb1 C1 29.3(4)
N1 Yb1 C6 93.0(3)
N3 Yb1 C6 87.4(3)
O1 Yb1 C6 94.3(3)
C3 Yb1 C6 176.9(5)
C2 Yb1 C6 152.4(5)
C1 Yb1 C6 131.6(4)
N1 Yb1 C5 127.7(5)
N3 Yb1 C5 90.3(6)
O1 Yb1 C5 120.6(4)
C3 Yb1 C5 49.0(4)
C2 Yb1 C5 49.4(4)
C1 Yb1 C5 30.1(4)
C6 Yb1 C5 128.7(4)
N1 Yb1 C4 97.7(4)
N3 Yb1 C4 73.3(2)
O1 Yb1 C4 117.5(4)
C3 Yb1 C4 29.1(3)
C2 Yb1 C4 48.5(3)
C1 Yb1 C4 48.7(4)
C6 Yb1 C4 147.8(5)
C5 Yb1 C4 30.1(4)
N1 Yb1 C7 108.6(3)
N3 Yb1 C7 117.2(3)
O1 Yb1 C7 73.3(3)
C3 Yb1 C7 152.1(5)
C2 Yb1 C7 123.2(5)
C1 Yb1 C7 110.1(4)
C6 Yb1 C7 29.8(3)
C5 Yb1 C7 123.3(6)
C4 Yb1 C7 153.4(5)
N1 Yb1 C8 138.8(3)
N3 Yb1 C8 124.4(3)
O1 Yb1 C8 87.0(4)
C3 Yb1 C8 130.6(4)
C2 Yb1 C8 104.3(5)
C1 Yb1 C8 83.1(4)
C6 Yb1 C8 49.5(3)
C5 Yb1 C8 93.0(6)
C4 Yb1 C8 123.1(5)
C7 Yb1 C8 30.3(3)
N1 Yb1 C10 108.3(3)
N3 Yb1 C10 75.4(2)
O1 Yb1 C10 122.2(3)
C3 Yb1 C10 146.9(5)
C2 Yb1 C10 142.9(5)
C1 Yb1 C10 113.7(5)
C6 Yb1 C10 30.2(3)
C5 Yb1 C10 100.4(4)
C4 Yb1 C10 118.1(5)
C7 Yb1 C10 49.6(3)
C8 Yb1 C10 49.4(3)
N2 Yb2 O2 89.6(2)
N2 Yb2 C13 112.5(9)
O2 Yb2 C13 130.3(6)
N2 Yb2 C14 131.8(5)
O2 Yb2 C14 102.6(9)
C13 Yb2 C14 30.0(6)
N2 Yb2 C12 84.5(4)
O2 Yb2 C12 121.4(7)
C13 Yb2 C12 30.7(5)
C14 Yb2 C12 49.2(6)
N2 Yb2 C16 102.0(4)
O2 Yb2 C16 133.1(3)
C13 Yb2 C16 86.9(5)
C14 Yb2 C16 102.5(8)
C12 Yb2 C16 105.0(7)
N2 Yb2 C17 85.1(3)
O2 Yb2 C17 107.4(3)
C13 Yb2 C17 117.9(5)
C14 Yb2 C17 132.2(7)
C12 Yb2 C17 129.9(7)
C16 Yb2 C17 31.4(3)
N2 Yb2 C18 102.9(3)
O2 Yb2 C18 82.5(2)
C13 Yb2 C18 129.7(7)
C14 Yb2 C18 124.7(5)
C12 Yb2 C18 155.4(7)
C16 Yb2 C18 50.7(3)
C17 Yb2 C18 30.9(3)
N2 Yb2 C15 110.1(7)
O2 Yb2 C15 80.3(4)
C13 Yb2 C15 50.8(7)
C14 Yb2 C15 31.6(5)
C12 Yb2 C15 48.7(5)
C16 Yb2 C15 133.9(7)
C17 Yb2 C15 163.4(8)
C18 Yb2 C15 142.4(7)
N2 Yb2 C20 132.0(3)
O2 Yb2 C20 118.2(3)
C13 Yb2 C20 79.9(7)
C14 Yb2 C20 82.4(7)
C12 Yb2 C20 108.1(7)
C16 Yb2 C20 30.3(3)
C17 Yb2 C20 50.8(4)
C18 Yb2 C20 49.8(3)
C15 Yb2 C20 112.6(8)
N2 Yb2 C19 132.2(3)
O2 Yb2 C19 89.1(3)
C13 Yb2 C19 104.2(8)
C14 Yb2 C19 94.9(5)
C12 Yb2 C19 134.7(7)
C16 Yb2 C19 49.8(3)
C17 Yb2 C19 50.2(3)
C18 Yb2 C19 29.8(3)
C15 Yb2 C19 116.7(8)
C20 Yb2 C19 29.8(3)
N2 Yb2 C11 84.1(4)
O2 Yb2 C11 92.2(5)
C13 Yb2 C11 49.9(5)
C14 Yb2 C11 49.5(5)
C12 Yb2 C11 29.1(4)
C16 Yb2 C11 133.8(5)
C17 Yb2 C11 157.4(6)
C18 Yb2 C11 171.1(6)
C15 Yb2 C11 28.9(4)
C20 Yb2 C11 128.7(4)
C19 Yb2 C11 143.7(5)
C21 N1 Yb1 96.4(4)
C21 N1 H1 131.8
Yb1 N1 H1 131.8
C25 N2 Yb2 138.2(5)
C25 N2 H2 110.9
Yb2 N2 H2 110.9
C25 N3 C21 121.5(6)
C25 N3 Yb1 144.6(5)
C21 N3 Yb1 92.1(4)
C29 O1 C26 105.8(8)
C29 O1 Yb1 125.6(5)
C26 O1 Yb1 127.0(7)
C33 O2 C30 107.3(6)
C33 O2 Yb2 129.3(5)
C30 O2 Yb2 122.8(4)
C2 C1 C5 109.3(12)
C2 C1 Yb1 75.1(6)
C5 C1 Yb1 75.3(6)
C2 C1 H1A 125.3
C5 C1 H1A 125.3
Yb1 C1 H1A 116.2
C3 C2 C1 107.6(14)
C3 C2 Yb1 75.3(6)
C1 C2 Yb1 75.6(7)
C3 C2 H2A 126.2
C1 C2 H2A 126.2
Yb1 C2 H2A 115.2
C2 C3 C4 110.4(13)
C2 C3 Yb1 75.8(6)
C4 C3 Yb1 76.4(6)
C2 C3 H3 124.8
C4 C3 H3 124.8
Yb1 C3 H3 114.9
C3 C4 C5 107.9(11)
C3 C4 Yb1 74.5(6)
C5 C4 Yb1 74.8(6)
C3 C4 H4 126.1
C5 C4 H4 126.1
Yb1 C4 H4 116.7
C1 C5 C4 104.8(12)
C1 C5 Yb1 74.6(6)
C4 C5 Yb1 75.0(6)
C1 C5 H5 127.6
C4 C5 H5 127.6
Yb1 C5 H5 115.4
C7 C6 C10 109.4(10)
C7 C6 Yb1 75.6(5)
C10 C6 Yb1 77.1(5)
C7 C6 H6 125.3
C10 C6 H6 125.3
Yb1 C6 H6 114.1
C6 C7 C8 107.4(10)
C6 C7 Yb1 74.6(5)
C8 C7 Yb1 75.2(5)
C6 C7 H7 126.3
C8 C7 H7 126.3
Yb1 C7 H7 116.1
C7 C8 C9 108.2(9)
C7 C8 Yb1 74.4(6)
C9 C8 Yb1 76.2(5)
C7 C8 H8 125.9
C9 C8 H8 125.9
Yb1 C8 H8 115.6
C10 C9 C8 107.6(10)
C10 C9 Yb1 75.1(6)
C8 C9 Yb1 73.7(6)
C10 C9 H9 126.2
C8 C9 H9 126.2
Yb1 C9 H9 117.1
C9 C10 C6 107.4(10)
C9 C10 Yb1 75.2(6)
C6 C10 Yb1 72.8(5)
C9 C10 H10 126.3
C6 C10 H10 126.3
Yb1 C10 H10 117.8
C15 C11 C12 109.7(15)
C15 C11 Yb2 74.8(7)
C12 C11 Yb2 73.9(7)
C15 C11 H11 125.1
C12 C11 H11 125.1
Yb2 C11 H11 118.0
C11 C12 C13 109.8(18)
C11 C12 Yb2 77.0(7)
C13 C12 Yb2 73.2(8)
C11 C12 H12 125.1
C13 C12 H12 125.1
Yb2 C12 H12 116.5
C14 C13 C12 106(2)
C14 C13 Yb2 75.3(11)
C12 C13 Yb2 76.1(9)
C14 C13 H13 127.0
C12 C13 H13 127.0
Yb2 C13 H13 114.3
C13 C14 C15 108(2)
C13 C14 Yb2 74.7(11)
C15 C14 Yb2 76.0(8)
C13 C14 H14 125.9
C15 C14 H14 125.9
Yb2 C14 H14 115.6
C11 C15 C14 106.2(18)
C11 C15 Yb2 76.3(7)
C14 C15 Yb2 72.4(8)
C11 C15 H15 126.9
C14 C15 H15 126.9
Yb2 C15 H15 116.7
C20 C16 C17 107.7(10)
C20 C16 Yb2 75.8(6)
C17 C16 Yb2 74.4(5)
C20 C16 H16 126.2
C17 C16 H16 126.2
Yb2 C16 H16 115.9
C18 C17 C16 105.8(11)
C18 C17 Yb2 74.8(5)
C16 C17 Yb2 74.2(5)
C18 C17 H17 127.1
C16 C17 H17 127.1
Yb2 C17 H17 116.3
C19 C18 C17 108.6(11)
C19 C18 Yb2 75.7(6)
C17 C18 Yb2 74.3(5)
C19 C18 H18 125.7
C17 C18 H18 125.7
Yb2 C18 H18 116.3
C18 C19 C20 109.6(11)
C18 C19 Yb2 74.5(6)
C20 C19 Yb2 75.0(6)
C18 C19 H19 125.2
C20 C19 H19 125.2
Yb2 C19 H19 117.1
C19 C20 C16 108.3(11)
C19 C20 Yb2 75.2(6)
C16 C20 Yb2 73.9(6)
C19 C20 H20 125.8
C16 C20 H20 125.8
Yb2 C20 H20 117.1
N3 C21 N1 112.8(6)
N3 C21 C22 121.0(7)
N1 C21 C22 126.2(7)
C23 C22 C21 115.7(7)
C23 C22 H22 122.1
C21 C22 H22 122.1
C24 C23 C22 123.4(7)
C24 C23 H23 118.3
C22 C23 H23 118.3
C23 C24 C25 118.7(8)
C23 C24 H24 120.6
C25 C24 H24 120.6
N3 C25 N2 119.0(6)
N3 C25 C24 119.6(7)
N2 C25 C24 121.4(7)
O1 C26 C27 107.6(11)
O1 C26 H26A 110.2
C27 C26 H26A 110.2
O1 C26 H26B 110.2
C27 C26 H26B 110.2
H26A C26 H26B 108.5
C28 C27 C26 108.9(11)
C28 C27 H27A 109.9
C26 C27 H27A 109.9
C28 C27 H27B 109.9
C26 C27 H27B 109.9
H27A C27 H27B 108.3
C27 C28 C29 106.6(13)
C27 C28 H28A 110.4
C29 C28 H28A 110.4
C27 C28 H28B 110.4
C29 C28 H28B 110.4
H28A C28 H28B 108.6
O1 C29 C28 110.3(9)
O1 C29 H29A 109.6
C28 C29 H29A 109.6
O1 C29 H29B 109.6
C28 C29 H29B 109.6
H29A C29 H29B 108.1
O2 C30 C31 106.7(7)
O2 C30 H30A 110.4
C31 C30 H30A 110.4
O2 C30 H30B 110.4
C31 C30 H30B 110.4
H30A C30 H30B 108.6
C32 C31 C30 104.6(9)
C32 C31 H31A 110.8
C30 C31 H31A 110.8
C32 C31 H31B 110.8
C30 C31 H31B 110.8
H31A C31 H31B 108.9
C31 C32 C33 104.6(7)
C31 C32 H32A 110.8
C33 C32 H32A 110.8
C31 C32 H32B 110.8
C33 C32 H32B 110.8
H32A C32 H32B 108.9
O2 C33 C32 106.4(7)
O2 C33 H33A 110.4
C32 C33 H33A 110.4
O2 C33 H33B 110.4
C32 C33 H33B 110.4
H33A C33 H33B 108.6

loop_
_geom_bond_atom_site_label_1
_geom_bond_atom_site_label_2
_geom_bond_distance
Yb1 N1 2.291(6)
Yb1 N3 2.392(5)
Yb1 O1 2.454(5)
Yb1 C3 2.606(9)
Yb1 C2 2.612(9)
Yb1 C1 2.618(9)
Yb1 C6 2.620(8)
Yb1 C5 2.626(9)
Yb1 C4 2.629(8)
Yb1 C7 2.633(8)
Yb1 C8 2.643(9)
Yb1 C10 2.673(9)
Yb2 N2 2.194(6)
Yb2 O2 2.272(5)
Yb2 C13 2.558(15)
Yb2 C14 2.565(15)
Yb2 C12 2.593(10)
Yb2 C16 2.598(9)
Yb2 C17 2.601(8)
Yb2 C18 2.608(8)
Yb2 C15 2.612(11)
Yb2 C20 2.621(10)
Yb2 C19 2.623(9)
Yb2 C11 2.630(10)
N1 C21 1.360(8)
N1 H1 0.8600
N2 C25 1.362(9)
N2 H2 0.8600
N3 C25 1.334(8)
N3 C21 1.354(9)
O1 C29 1.413(10)
O1 C26 1.438(9)
O2 C33 1.436(8)
O2 C30 1.456(10)
C1 C2 1.322(17)
C1 C5 1.363(17)
C1 H1A 0.9300
C2 C3 1.305(14)
C2 H2A 0.9300
C3 C4 1.316(15)
C3 H3 0.9300
C4 C5 1.366(17)
C4 H4 0.9300
C5 H5 0.9300
C6 C7 1.351(12)
C6 C10 1.378(13)
C6 H6 0.9300
C7 C8 1.380(13)
C7 H7 0.9300
C8 C9 1.382(13)
C8 H8 0.9300
C9 C10 1.372(12)
C9 H9 0.9300
C10 H10 0.9300
C11 C15 1.308(18)
C11 C12 1.314(18)
C11 H11 0.9300
C12 C13 1.36(2)
C12 H12 0.9300
C13 C14 1.33(3)
C13 H13 0.9300
C14 C15 1.41(2)
C14 H14 0.9300
C15 H15 0.9300
C16 C20 1.364(14)
C16 C17 1.409(14)
C16 H16 0.9300
C17 C18 1.386(12)
C17 H17 0.9300
C18 C19 1.345(13)
C18 H18 0.9300
C19 C20 1.348(13)
C19 H19 0.9300
C20 H20 0.9300
C21 C22 1.414(9)
C22 C23 1.379(10)
C22 H22 0.9300
C23 C24 1.344(11)
C23 H23 0.9300
C24 C25 1.407(9)
C24 H24 0.9300
C26 C27 1.455(18)
C26 H26A 0.9700
C26 H26B 0.9700
C27 C28 1.380(17)
C27 H27A 0.9700
C27 H27B 0.9700
C28 C29 1.445(13)
C28 H28A 0.9700
C28 H28B 0.9700
C29 H29A 0.9700
C29 H29B 0.9700
C30 C31 1.461(11)
C30 H30A 0.9700
C30 H30B 0.9700
C31 C32 1.449(12)
C31 H31A 0.9700
C31 H31B 0.9700
C32 C33 1.473(11)
C32 H32A 0.9700
C32 H32B 0.9700
C33 H33A 0.9700
C33 H33B 0.9700
